data_7061750
loop_
_publ_author_name
'Gribov, Pavel S.'
'Suponitsky, Kyrill Yu.'
'Sheremetev, Aleksei B.'

_publ_section_title
;
 Efficient synthesis of N-(chloromethyl)nitramines via TiCl4-catalyzed
 chlorodeacetoxylation
;
_journal_issue 36
_journal_name_full 'New Journal of Chemistry'
_journal_page_first 17548
_journal_page_last 17553
_journal_paper_doi 10.1039/D2NJ03521A
_journal_volume 46
_journal_year 2022
_chemical_formula_moiety 'C5 H10 Cl2 N8 O8'
_chemical_formula_sum 'C5 H10 Cl2 N8 O8'
_chemical_formula_weight 381.11
_space_group_crystal_system orthorhombic
_space_group_IT_number 60
_space_group_name_Hall '-P 2n 2ab'
_space_group_name_H-M_alt 'P b c n'
_atom_sites_solution_hydrogens geom
_atom_sites_solution_primary direct
_atom_sites_solution_secondary difmap
_audit_creation_method SHELXL-2014/6
_audit_update_record
;
2021-11-30 deposited with the CCDC.	2022-08-19 downloaded from the CCDC.
;
_cell_angle_alpha 90
_cell_angle_beta 90
_cell_angle_gamma 90
_cell_formula_units_Z 12
_cell_length_a 28.4221(9)
_cell_length_b 5.9548(2)
_cell_length_c 25.7279(9)
_cell_measurement_reflns_used 7655
_cell_measurement_temperature 100(2)
_cell_measurement_theta_max 25.99
_cell_measurement_theta_min 2.67
_cell_volume 4354.4(3)
_computing_cell_refinement 'SAINT (Bruker, 2014)'
_computing_data_collection 'APEX (Bruker, 2014)'
_computing_data_reduction 'SAINT (Bruker, 2014)'
_computing_molecular_graphics 'SHELXL-2014/6 (Sheldrick, 2014)'
_computing_publication_material 'SHELXL-2014/6 (Sheldrick, 2014) and PLATON (Spek, 2015)'
_computing_structure_refinement 'SHELXL-2014/6 (Sheldrick, 2014)'
_computing_structure_solution 'SHELXL-2014/6 (Sheldrick, 2014)'
_diffrn_ambient_temperature 100(2)
_diffrn_measured_fraction_theta_full 0.999
_diffrn_measured_fraction_theta_max 0.998
_diffrn_measurement_device_type 'Bruker APEX-II CCD'
_diffrn_measurement_method '\f and \w scans'
_diffrn_radiation_type MoK\a
_diffrn_radiation_wavelength 0.71073
_diffrn_reflns_av_R_equivalents 0.0610
_diffrn_reflns_av_unetI/netI 0.0355
_diffrn_reflns_Laue_measured_fraction_full 0.999
_diffrn_reflns_Laue_measured_fraction_max 0.998
_diffrn_reflns_limit_h_max 34
_diffrn_reflns_limit_h_min -35
_diffrn_reflns_limit_k_max 7
_diffrn_reflns_limit_k_min -7
_diffrn_reflns_limit_l_max 31
_diffrn_reflns_limit_l_min -31
_diffrn_reflns_number 32765
_diffrn_reflns_point_group_measured_fraction_full 0.999
_diffrn_reflns_point_group_measured_fraction_max 0.998
_diffrn_reflns_theta_full 25.242
_diffrn_reflns_theta_max 26.072
_diffrn_reflns_theta_min 2.135
_diffrn_source 'sealed tube'
_exptl_absorpt_coefficient_mu 0.506
_exptl_absorpt_correction_T_max 0.990
_exptl_absorpt_correction_T_min 0.941
_exptl_absorpt_correction_type multi-scan
_exptl_absorpt_process_details 'SADABS-2014/5 (Bruker,2014/5)'
_exptl_crystal_colour colorless
_exptl_crystal_density_diffrn 1.744
_exptl_crystal_description needle
_exptl_crystal_F_000 2328
_exptl_crystal_size_max 0.20
_exptl_crystal_size_mid 0.04
_exptl_crystal_size_min 0.02
_refine_diff_density_max 0.353
_refine_diff_density_min -0.521
_refine_diff_density_rms 0.076
_refine_ls_extinction_method none
_refine_ls_goodness_of_fit_ref 1.192
_refine_ls_hydrogen_treatment constr
_refine_ls_matrix_type full
_refine_ls_number_parameters 312
_refine_ls_number_reflns 4304
_refine_ls_number_restraints 0
_refine_ls_restrained_S_all 1.192
_refine_ls_R_factor_all 0.0721
_refine_ls_R_factor_gt 0.0569
_refine_ls_shift/su_max 0.000
_refine_ls_shift/su_mean 0.000
_refine_ls_structure_factor_coef Fsqd
_refine_ls_weighting_details 'w=1/[\s^2^(Fo^2^)+(0.0197P)^2^+9.9164P] where P=(Fo^2^+2Fc^2^)/3'
_refine_ls_weighting_scheme calc
_refine_ls_wR_factor_gt 0.0973
_refine_ls_wR_factor_ref 0.1029
_reflns_Friedel_coverage 0.000
_reflns_number_gt 3615
_reflns_number_total 4304
_reflns_threshold_expression 'I > 2\s(I)'
_cod_data_source_file d2nj03521a2.cif
_cod_data_source_block sh449
_cod_depositor_comments 'Adding full bibliography for 7061749--7061750.cif.'
_cod_database_code 7061750
_shelx_space_group_comment
;
The symmetry employed for this shelxl refinement is uniquely defined
by the following loop, which should always be used as a source of
symmetry information in preference to the above space-group names.
They are only intended as comments.
;
_shelxl_version_number 2014/6

loop_
_space_group_symop_operation_xyz
'x, y, z'
'-x+1/2, -y+1/2, z+1/2'
'-x, y, -z+1/2'
'x+1/2, -y+1/2, -z'
'-x, -y, -z'
'x-1/2, y-1/2, -z-1/2'
'x, -y, z-1/2'
'-x-1/2, y-1/2, z'

loop_
_atom_site_label
_atom_site_type_symbol
_atom_site_fract_x
_atom_site_fract_y
_atom_site_fract_z
_atom_site_U_iso_or_equiv
_atom_site_adp_type
_atom_site_occupancy
_atom_site_site_symmetry_order
_atom_site_calc_flag
_atom_site_refinement_flags_posn
_atom_site_refinement_flags_adp
_atom_site_refinement_flags_occupancy
_atom_site_disorder_assembly
_atom_site_disorder_group
Cl1 Cl 0.21725(3) 0.75045(16) 0.49228(3) 0.0251(2) Uani 1 1 d . . . . .
Cl2 Cl 0.13160(3) 0.5796(2) 0.91918(3) 0.0373(3) Uani 1 1 d . . . . .
O1 O 0.16628(9) 1.2303(4) 0.53895(9) 0.0257(6) Uani 1 1 d . . . . .
O2 O 0.18340(9) 1.1640(4) 0.62011(9) 0.0223(5) Uani 1 1 d . . . . .
O3 O 0.09748(8) 0.5362(4) 0.60655(9) 0.0218(5) Uani 1 1 d . . . . .
O4 O 0.08467(7) 0.5816(4) 0.68965(9) 0.0201(5) Uani 1 1 d . . . . .
O5 O 0.23785(7) 0.5610(4) 0.69720(8) 0.0155(5) Uani 1 1 d . . . . .
O6 O 0.23093(8) 0.4167(4) 0.77487(8) 0.0183(5) Uani 1 1 d . . . . .
O7 O 0.15374(9) 1.0522(4) 0.80412(9) 0.0241(6) Uani 1 1 d . . . . .
O8 O 0.19010(11) 1.0424(4) 0.87877(10) 0.0401(7) Uani 1 1 d . . . . .
N1 N 0.16063(9) 0.8804(4) 0.56986(10) 0.0133(6) Uani 1 1 d . . . . .
N2 N 0.17113(9) 1.1070(4) 0.57649(10) 0.0169(6) Uani 1 1 d . . . . .
N3 N 0.15033(8) 0.7113(4) 0.65485(9) 0.0116(5) Uani 1 1 d . . . . .
N4 N 0.10842(9) 0.6035(4) 0.65004(10) 0.0150(6) Uani 1 1 d . . . . .
N5 N 0.17446(8) 0.6375(4) 0.74370(10) 0.0117(5) Uani 1 1 d . . . . .
N6 N 0.21724(9) 0.5328(4) 0.73847(10) 0.0134(6) Uani 1 1 d . . . . .
N7 N 0.17777(9) 0.7236(4) 0.83542(10) 0.0150(6) Uani 1 1 d . . . . .
N8 N 0.17331(10) 0.9552(5) 0.84012(11) 0.0213(6) Uani 1 1 d . . . . .
C1 C 0.15896(11) 0.8017(5) 0.51723(12) 0.0160(7) Uani 1 1 d . . . . .
H1A H 0.1430 0.9149 0.4952 0.019 Uiso 1 1 calc R U . . .
H1B H 0.1404 0.6611 0.5157 0.019 Uiso 1 1 calc R U . . .
C2 C 0.17977(10) 0.7287(5) 0.60928(11) 0.0126(6) Uani 1 1 d . . . . .
H2A H 0.1837 0.5776 0.5939 0.015 Uiso 1 1 calc R U . . .
H2B H 0.2113 0.7830 0.6198 0.015 Uiso 1 1 calc R U . . .
C3 C 0.16238(10) 0.8067(5) 0.70506(11) 0.0106(6) Uani 1 1 d . . . . .
H3A H 0.1354 0.8958 0.7179 0.013 Uiso 1 1 calc R U . . .
H3B H 0.1894 0.9101 0.7007 0.013 Uiso 1 1 calc R U . . .
C4 C 0.15141(11) 0.6191(5) 0.79337(11) 0.0143(6) Uani 1 1 d . . . . .
H4A H 0.1467 0.4582 0.8016 0.017 Uiso 1 1 calc R U . . .
H4B H 0.1200 0.6904 0.7911 0.017 Uiso 1 1 calc R U . . .
C5 C 0.18550(11) 0.6035(6) 0.88277(12) 0.0206(7) Uani 1 1 d . . . . .
H5A H 0.2093 0.6831 0.9039 0.025 Uiso 1 1 calc R U . . .
H5B H 0.1977 0.4518 0.8748 0.025 Uiso 1 1 calc R U . . .
Cl1' Cl 0.04499(3) 0.76956(15) 0.47470(3) 0.02278(19) Uani 1 1 d . . . . .
O1' O 0.01324(8) 0.2916(4) 0.41549(9) 0.0232(5) Uani 1 1 d . . . . .
O2' O 0.03388(8) 0.3494(4) 0.33482(8) 0.0171(5) Uani 1 1 d . . . . .
O3' O -0.05928(8) 0.9617(4) 0.34523(8) 0.0209(5) Uani 1 1 d . . . . .
O4' O -0.07604(8) 0.8770(4) 0.26487(9) 0.0222(5) Uani 1 1 d . . . . .
N1' N 0.00937(9) 0.6362(4) 0.38274(10) 0.0129(5) Uani 1 1 d . . . . .
N2' N 0.01952(9) 0.4112(4) 0.37776(10) 0.0150(6) Uani 1 1 d . . . . .
N3' N -0.00664(9) 0.7856(4) 0.29656(9) 0.0125(5) Uani 1 1 d . . . . .
N4' N -0.04984(9) 0.8803(4) 0.30298(10) 0.0161(6) Uani 1 1 d . . . . .
C1' C -0.00468(11) 0.7174(6) 0.43268(12) 0.0151(7) Uani 1 1 d . . . . .
H1'A H -0.0256 0.6057 0.4493 0.018 Uiso 1 1 calc R U . . .
H1'B H -0.0227 0.8583 0.4283 0.018 Uiso 1 1 calc R U . . .
C2' C 0.02455(10) 0.7849(5) 0.34090(11) 0.0131(6) Uani 1 1 d . . . . .
H2'A H 0.0270 0.9398 0.3546 0.016 Uiso 1 1 calc R U . . .
H2'B H 0.0563 0.7385 0.3293 0.016 Uiso 1 1 calc R U . . .
C3' C 0.0000 0.6517(7) 0.2500 0.0111(9) Uani 1 2 d S T P . .
H3'A H -0.0270 0.5570 0.2454 0.013 Uiso 1 1 d R U . . .

loop_
_atom_site_aniso_label
_atom_site_aniso_U_11
_atom_site_aniso_U_22
_atom_site_aniso_U_33
_atom_site_aniso_U_23
_atom_site_aniso_U_13
_atom_site_aniso_U_12
Cl1 0.0234(4) 0.0313(5) 0.0206(4) -0.0020(4) 0.0054(3) -0.0007(4)
Cl2 0.0239(4) 0.0667(7) 0.0212(4) 0.0202(5) 0.0030(4) -0.0001(5)
O1 0.0430(15) 0.0129(12) 0.0212(12) 0.0064(10) -0.0058(11) 0.0004(11)
O2 0.0352(14) 0.0133(12) 0.0183(12) -0.0041(10) -0.0086(10) -0.0029(11)
O3 0.0189(12) 0.0234(13) 0.0229(12) -0.0055(10) -0.0057(10) -0.0081(11)
O4 0.0131(11) 0.0230(13) 0.0244(12) 0.0031(11) 0.0045(10) -0.0072(10)
O5 0.0127(11) 0.0147(12) 0.0191(11) 0.0025(9) 0.0056(9) 0.0035(9)
O6 0.0176(11) 0.0141(12) 0.0231(12) 0.0075(10) -0.0026(10) 0.0059(10)
O7 0.0367(14) 0.0130(12) 0.0225(13) 0.0013(10) -0.0093(11) 0.0027(11)
O8 0.071(2) 0.0227(14) 0.0271(14) -0.0073(12) -0.0214(14) -0.0030(14)
N1 0.0186(14) 0.0070(12) 0.0144(13) -0.0006(10) -0.0028(10) -0.0001(11)
N2 0.0201(14) 0.0087(13) 0.0220(15) 0.0001(12) -0.0014(12) -0.0011(11)
N3 0.0082(12) 0.0113(13) 0.0152(13) -0.0009(10) 0.0002(10) -0.0022(10)
N4 0.0119(13) 0.0128(13) 0.0203(15) 0.0017(12) -0.0014(11) -0.0016(11)
N5 0.0061(12) 0.0113(13) 0.0176(13) 0.0028(11) 0.0027(10) 0.0039(10)
N6 0.0108(12) 0.0088(13) 0.0204(14) 0.0008(11) -0.0016(11) 0.0028(11)
N7 0.0203(13) 0.0084(13) 0.0164(13) 0.0044(11) -0.0009(11) -0.0002(11)
N8 0.0317(16) 0.0134(14) 0.0186(14) -0.0020(12) -0.0034(13) -0.0028(13)
C1 0.0141(15) 0.0174(17) 0.0164(16) -0.0035(13) -0.0027(12) -0.0023(13)
C2 0.0123(14) 0.0101(15) 0.0153(15) -0.0011(13) -0.0005(12) -0.0008(13)
C3 0.0065(13) 0.0081(14) 0.0173(15) 0.0007(12) 0.0000(12) 0.0012(12)
C4 0.0135(15) 0.0119(15) 0.0174(16) 0.0016(13) 0.0003(12) -0.0013(13)
C5 0.0168(17) 0.0250(19) 0.0201(17) 0.0085(15) 0.0003(13) -0.0009(15)
Cl1' 0.0197(4) 0.0299(5) 0.0187(4) -0.0055(4) -0.0036(3) 0.0023(4)
O1' 0.0318(14) 0.0147(12) 0.0232(12) 0.0087(10) 0.0008(10) -0.0032(11)
O2' 0.0230(12) 0.0116(11) 0.0167(11) -0.0015(9) 0.0014(9) 0.0020(10)
O3' 0.0231(12) 0.0237(13) 0.0159(12) -0.0031(10) 0.0041(10) 0.0102(11)
O4' 0.0188(12) 0.0285(14) 0.0192(12) -0.0012(10) -0.0045(10) 0.0132(11)
N1' 0.0167(13) 0.0083(12) 0.0136(13) 0.0008(11) 0.0000(10) 0.0005(11)
N2' 0.0142(13) 0.0107(13) 0.0200(14) 0.0000(12) -0.0017(11) 0.0005(11)
N3' 0.0122(12) 0.0108(13) 0.0146(13) -0.0013(11) 0.0008(10) 0.0058(11)
N4' 0.0168(14) 0.0134(14) 0.0180(14) 0.0012(11) 0.0026(11) 0.0059(12)
C1' 0.0115(15) 0.0179(16) 0.0159(15) 0.0006(13) -0.0012(12) 0.0005(14)
C2' 0.0127(14) 0.0101(15) 0.0164(15) -0.0007(13) -0.0005(12) -0.0022(13)
C3' 0.011(2) 0.008(2) 0.013(2) 0.000 -0.0007(16) 0.000

loop_
_atom_type_symbol
_atom_type_description
_atom_type_scat_dispersion_real
_atom_type_scat_dispersion_imag
_atom_type_scat_source
C C 0.0033 0.0016 'International Tables Vol C Tables 4.2.6.8 and 6.1.1.4'
H H 0.0000 0.0000 'International Tables Vol C Tables 4.2.6.8 and 6.1.1.4'
N N 0.0061 0.0033 'International Tables Vol C Tables 4.2.6.8 and 6.1.1.4'
O O 0.0106 0.0060 'International Tables Vol C Tables 4.2.6.8 and 6.1.1.4'
Cl Cl 0.1484 0.1585 'International Tables Vol C Tables 4.2.6.8 and 6.1.1.4'

loop_
_geom_angle_atom_site_label_1
_geom_angle_atom_site_label_2
_geom_angle_atom_site_label_3
_geom_angle
_geom_angle_site_symmetry_1
_geom_angle_site_symmetry_3
_geom_angle_publ_flag
N2 N1 C1 116.1(2) . . ?
N2 N1 C2 115.7(2) . . ?
C1 N1 C2 117.7(2) . . ?
O1 N2 O2 126.2(3) . . ?
O1 N2 N1 117.5(3) . . ?
O2 N2 N1 116.3(3) . . ?
N4 N3 C2 117.9(2) . . ?
N4 N3 C3 118.2(2) . . ?
C2 N3 C3 123.9(2) . . ?
O3 N4 O4 125.5(3) . . ?
O3 N4 N3 117.3(2) . . ?
O4 N4 N3 117.1(2) . . ?
N6 N5 C4 117.1(2) . . ?
N6 N5 C3 117.1(2) . . ?
C4 N5 C3 123.4(2) . . ?
O5 N6 O6 126.0(2) . . ?
O5 N6 N5 116.5(2) . . ?
O6 N6 N5 117.5(2) . . ?
N8 N7 C5 115.9(3) . . ?
N8 N7 C4 116.2(2) . . ?
C5 N7 C4 119.9(3) . . ?
O8 N8 O7 126.4(3) . . ?
O8 N8 N7 117.2(3) . . ?
O7 N8 N7 116.3(3) . . ?
N1 C1 Cl1 111.2(2) . . ?
N1 C1 H1A 109.4 . . ?
Cl1 C1 H1A 109.4 . . ?
N1 C1 H1B 109.4 . . ?
Cl1 C1 H1B 109.4 . . ?
H1A C1 H1B 108.0 . . ?
N3 C2 N1 113.1(2) . . ?
N3 C2 H2A 109.0 . . ?
N1 C2 H2A 109.0 . . ?
N3 C2 H2B 109.0 . . ?
N1 C2 H2B 109.0 . . ?
H2A C2 H2B 107.8 . . ?
N3 C3 N5 113.1(2) . . ?
N3 C3 H3A 109.0 . . ?
N5 C3 H3A 109.0 . . ?
N3 C3 H3B 109.0 . . ?
N5 C3 H3B 109.0 . . ?
H3A C3 H3B 107.8 . . ?
N5 C4 N7 113.1(2) . . ?
N5 C4 H4A 109.0 . . ?
N7 C4 H4A 109.0 . . ?
N5 C4 H4B 109.0 . . ?
N7 C4 H4B 109.0 . . ?
H4A C4 H4B 107.8 . . ?
N7 C5 Cl2 110.6(2) . . ?
N7 C5 H5A 109.5 . . ?
Cl2 C5 H5A 109.5 . . ?
N7 C5 H5B 109.5 . . ?
Cl2 C5 H5B 109.5 . . ?
H5A C5 H5B 108.1 . . ?
N2' N1' C1' 118.1(2) . . ?
N2' N1' C2' 117.4(2) . . ?
C1' N1' C2' 122.7(3) . . ?
O1' N2' O2' 126.0(3) . . ?
O1' N2' N1' 117.7(3) . . ?
O2' N2' N1' 116.3(2) . . ?
N4' N3' C2' 117.3(2) . . ?
N4' N3' C3' 116.4(2) . . ?
C2' N3' C3' 124.8(2) . . ?
O3' N4' O4' 125.6(3) . . ?
O3' N4' N3' 118.1(3) . . ?
O4' N4' N3' 116.3(2) . . ?
N1' C1' Cl1' 112.2(2) . . ?
N1' C1' H1'A 109.2 . . ?
Cl1' C1' H1'A 109.2 . . ?
N1' C1' H1'B 109.2 . . ?
Cl1' C1' H1'B 109.2 . . ?
H1'A C1' H1'B 107.9 . . ?
N3' C2' N1' 113.7(2) . . ?
N3' C2' H2'A 108.8 . . ?
N1' C2' H2'A 108.8 . . ?
N3' C2' H2'B 108.8 . . ?
N1' C2' H2'B 108.8 . . ?
H2'A C2' H2'B 107.7 . . ?
N3' C3' N3' 113.4(3) . 3 ?
N3' C3' H3'A 108.7 . . ?
N3' C3' H3'A 109.0 3 . ?

loop_
_geom_bond_atom_site_label_1
_geom_bond_atom_site_label_2
_geom_bond_distance
_geom_bond_site_symmetry_2
_geom_bond_publ_flag
Cl1 C1 1.803(3) . ?
Cl2 C5 1.802(3) . ?
O1 N2 1.221(3) . ?
O2 N2 1.223(3) . ?
O3 N4 1.228(3) . ?
O4 N4 1.229(3) . ?
O5 N6 1.224(3) . ?
O6 N6 1.227(3) . ?
O7 N8 1.225(3) . ?
O8 N8 1.219(3) . ?
N1 N2 1.393(3) . ?
N1 C1 1.434(4) . ?
N1 C2 1.463(4) . ?
N3 N4 1.359(3) . ?
N3 C2 1.444(4) . ?
N3 C3 1.452(4) . ?
N5 N6 1.373(3) . ?
N5 C4 1.440(4) . ?
N5 C3 1.457(4) . ?
N7 N8 1.390(4) . ?
N7 C5 1.429(4) . ?
N7 C4 1.456(4) . ?
C1 H1A 0.9900 . ?
C1 H1B 0.9900 . ?
C2 H2A 0.9900 . ?
C2 H2B 0.9900 . ?
C3 H3A 0.9900 . ?
C3 H3B 0.9900 . ?
C4 H4A 0.9900 . ?
C4 H4B 0.9900 . ?
C5 H5A 0.9900 . ?
C5 H5B 0.9900 . ?
Cl1' C1' 1.805(3) . ?
O1' N2' 1.217(3) . ?
O2' N2' 1.234(3) . ?
O3' N4' 1.220(3) . ?
O4' N4' 1.231(3) . ?
N1' N2' 1.376(3) . ?
N1' C1' 1.430(4) . ?
N1' C2' 1.459(4) . ?
N3' N4' 1.361(3) . ?
N3' C2' 1.445(4) . ?
N3' C3' 1.451(3) . ?
C1' H1'A 0.9900 . ?
C1' H1'B 0.9900 . ?
C2' H2'A 0.9900 . ?
C2' H2'B 0.9900 . ?
C3' N3' 1.451(3) 3 ?
C3' H3'A 0.9600 . ?

loop_
_geom_torsion_atom_site_label_1
_geom_torsion_atom_site_label_2
_geom_torsion_atom_site_label_3
_geom_torsion_atom_site_label_4
_geom_torsion
_geom_torsion_site_symmetry_1
_geom_torsion_site_symmetry_2
_geom_torsion_site_symmetry_3
_geom_torsion_site_symmetry_4
_geom_torsion_publ_flag
C1 N1 N2 O1 18.2(4) . . . . ?
C2 N1 N2 O1 162.3(3) . . . . ?
C1 N1 N2 O2 -163.5(3) . . . . ?
C2 N1 N2 O2 -19.3(4) . . . . ?
C2 N3 N4 O3 -3.0(4) . . . . ?
C3 N3 N4 O3 175.5(3) . . . . ?
C2 N3 N4 O4 177.0(3) . . . . ?
C3 N3 N4 O4 -4.5(4) . . . . ?
C4 N5 N6 O5 -175.7(3) . . . . ?
C3 N5 N6 O5 -12.5(4) . . . . ?
C4 N5 N6 O6 5.7(4) . . . . ?
C3 N5 N6 O6 168.9(3) . . . . ?
C5 N7 N8 O8 22.0(4) . . . . ?
C4 N7 N8 O8 170.9(3) . . . . ?
C5 N7 N8 O7 -159.7(3) . . . . ?
C4 N7 N8 O7 -10.8(4) . . . . ?
N2 N1 C1 Cl1 79.8(3) . . . . ?
C2 N1 C1 Cl1 -63.6(3) . . . . ?
N4 N3 C2 N1 69.8(3) . . . . ?
C3 N3 C2 N1 -108.7(3) . . . . ?
N2 N1 C2 N3 84.8(3) . . . . ?
C1 N1 C2 N3 -131.7(3) . . . . ?
N4 N3 C3 N5 72.5(3) . . . . ?
C2 N3 C3 N5 -109.0(3) . . . . ?
N6 N5 C3 N3 73.3(3) . . . . ?
C4 N5 C3 N3 -124.6(3) . . . . ?
N6 N5 C4 N7 63.3(3) . . . . ?
C3 N5 C4 N7 -98.7(3) . . . . ?
N8 N7 C4 N5 80.9(3) . . . . ?
C5 N7 C4 N5 -131.5(3) . . . . ?
N8 N7 C5 Cl2 76.4(3) . . . . ?
C4 N7 C5 Cl2 -71.3(3) . . . . ?
C1' N1' N2' O1' 4.3(4) . . . . ?
C2' N1' N2' O1' 169.5(3) . . . . ?
C1' N1' N2' O2' -176.3(2) . . . . ?
C2' N1' N2' O2' -11.1(4) . . . . ?
C2' N3' N4' O3' 1.2(4) . . . . ?
C3' N3' N4' O3' 168.0(3) . . . . ?
C2' N3' N4' O4' -179.3(3) . . . . ?
C3' N3' N4' O4' -12.5(4) . . . . ?
N2' N1' C1' Cl1' 81.6(3) . . . . ?
C2' N1' C1' Cl1' -82.8(3) . . . . ?
N4' N3' C2' N1' 69.1(3) . . . . ?
C3' N3' C2' N1' -96.4(3) . . . . ?
N2' N1' C2' N3' 81.0(3) . . . . ?
C1' N1' C2' N3' -114.5(3) . . . . ?
N4' N3' C3' N3' 76.9(2) . . . 3 ?
C2' N3' C3' N3' -117.4(3) . . . 3 ?
